data_7716660
loop_
_publ_author_name
'Zou, Minzhu'
'Kuruppu, Sewwandi'
'Emge, Thomas J.'
'Waldie, Kate M.'

_publ_section_title
;
 Metal- <i>versus</i> ligand-centered reactivity of a
 cobalt-phenylenediamide complex with electrophiles.
;
_journal_issue 31
_journal_name_full 'Dalton transactions (Cambridge, England : 2003)'
_journal_page_first 13174
_journal_page_last 13183
_journal_paper_doi 10.1039/d4dt01655f
_journal_volume 53
_journal_year 2024
_chemical_formula_sum 'C37 H63 Co F6 N4 O8 S2'
_chemical_formula_weight 928.96
_space_group_crystal_system monoclinic
_space_group_IT_number 13
_space_group_name_Hall '-P 2yc'
_space_group_name_H-M_alt 'P 1 2/c 1'
_atom_sites_solution_hydrogens geom
_audit_creation_method SHELXL-2018/3
_audit_update_record
;
2023-09-10 deposited with the CCDC.	2024-07-17 downloaded from the CCDC.
;
_cell_angle_alpha 90
_cell_angle_beta 106.217(5)
_cell_angle_gamma 90
_cell_formula_units_Z 2
_cell_length_a 13.3154(7)
_cell_length_b 10.2609(3)
_cell_length_c 15.6925(7)
_cell_measurement_reflns_used 9145
_cell_measurement_temperature 100(2)
_cell_measurement_theta_max 72.0440
_cell_measurement_theta_min 2.9620
_cell_volume 2058.73(16)
_computing_cell_refinement 'CrysAlisPro 1.171.42.86a (Rigaku OD, 2023)'
_computing_data_collection 'CrysAlisPro 1.171.42.86a (Rigaku OD, 2023)'
_computing_data_reduction 'CrysAlisPro 1.171.42.86a (Rigaku OD, 2023)'
_computing_structure_refinement 'SHELXL-2018/3 (Sheldrick, 2018)'
_computing_structure_solution 'SHELXT 2018/2 (Sheldrick, 2018)'
_diffrn_ambient_temperature 100(2)
_diffrn_detector_area_resol_mean 10.0000
_diffrn_measured_fraction_theta_full 0.978
_diffrn_measured_fraction_theta_max 0.965
_diffrn_measurement_device_type 'XtaLAB Synergy, Dualflex, HyPix'
_diffrn_measurement_method '\w scans'
_diffrn_radiation_type CuK\a
_diffrn_radiation_wavelength 1.54184
_diffrn_reflns_av_R_equivalents 0.0755
_diffrn_reflns_av_unetI/netI 0.0383
_diffrn_reflns_Laue_measured_fraction_full 0.978
_diffrn_reflns_Laue_measured_fraction_max 0.965
_diffrn_reflns_limit_h_max 16
_diffrn_reflns_limit_h_min -16
_diffrn_reflns_limit_k_max 12
_diffrn_reflns_limit_k_min -12
_diffrn_reflns_limit_l_max 14
_diffrn_reflns_limit_l_min -19
_diffrn_reflns_number 19120
_diffrn_reflns_point_group_measured_fraction_full 0.978
_diffrn_reflns_point_group_measured_fraction_max 0.965
_diffrn_reflns_theta_full 67.684
_diffrn_reflns_theta_max 70.066
_diffrn_reflns_theta_min 4.309
_diffrn_source 'micro-focus sealed X-ray tube'
_exptl_absorpt_coefficient_mu 4.937
_exptl_absorpt_correction_T_max 1.000
_exptl_absorpt_correction_T_min 0.530
_exptl_absorpt_correction_type gaussian
_exptl_absorpt_process_details
; 
CrysAlisPro 1.171.42.86a (Rigaku Oxford Diffraction, 2023) 
Numerical absorption correction based on gaussian integration over 
a multifaceted crystal model 
Empirical absorption correction using spherical harmonics, 
implemented in SCALE3 ABSPACK scaling algorithm. 
;
_exptl_crystal_colour 'dark blue'
_exptl_crystal_density_diffrn 1.499
_exptl_crystal_description block
_exptl_crystal_F_000 980
_exptl_crystal_size_max 0.260
_exptl_crystal_size_mid 0.100
_exptl_crystal_size_min 0.070
_refine_diff_density_max 0.445
_refine_diff_density_min -0.721
_refine_diff_density_rms 0.086
_refine_ls_extinction_method none
_refine_ls_goodness_of_fit_ref 1.074
_refine_ls_hydrogen_treatment constr
_refine_ls_matrix_type full
_refine_ls_number_parameters 466
_refine_ls_number_reflns 3783
_refine_ls_number_restraints 1402
_refine_ls_restrained_S_all 1.059
_refine_ls_R_factor_all 0.1078
_refine_ls_R_factor_gt 0.0907
_refine_ls_shift/su_max 0.000
_refine_ls_shift/su_mean 0.000
_refine_ls_structure_factor_coef Fsqd
_refine_ls_weighting_details 'w=1/[\s^2^(Fo^2^)+(0.1000P)^2^+4.0000P] where P=(Fo^2^+2Fc^2^)/3'
_refine_ls_weighting_scheme calc
_refine_ls_wR_factor_gt 0.2310
_refine_ls_wR_factor_ref 0.2429
_reflns_Friedel_coverage 0.000
_reflns_number_gt 2914
_reflns_number_total 3783
_reflns_threshold_expression 'I > 2\s(I)'
_cod_data_source_file d4dt01655f2.cif
_cod_data_source_block MZ-7-80_OEt_faces4_a
_cod_depositor_comments 'Adding full bibliography for 7716656--7716662.cif.'
_cod_original_sg_symbol_H-M 'P 2/c'
_cod_database_code 7716660
_shelx_shelxl_version_number 2018/3
_shelx_space_group_comment
; 
The symmetry employed for this shelxl refinement is uniquely defined 
by the following loop, which should always be used as a source of 
symmetry information in preference to the above space-group names. 
They are only intended as comments. 
;
_shelx_estimated_absorpt_t_min 0.360
_shelx_estimated_absorpt_t_max 0.724

loop_
_space_group_symop_operation_xyz
'x, y, z'
'-x, y, -z+1/2'
'-x, -y, -z'
'x, -y, z-1/2'

loop_
_atom_site_label
_atom_site_type_symbol
_atom_site_fract_x
_atom_site_fract_y
_atom_site_fract_z
_atom_site_U_iso_or_equiv
_atom_site_adp_type
_atom_site_occupancy
_atom_site_site_symmetry_order
_atom_site_calc_flag
_atom_site_refinement_flags_posn
_atom_site_refinement_flags_adp
_atom_site_refinement_flags_occupancy
_atom_site_disorder_assembly
_atom_site_disorder_group
Co1 Co 0.500000 0.62703(9) 0.250000 0.0652(4) Uani 1 2 d DS TU P A .
N1 N 0.5872(4) 0.7630(4) 0.3045(3) 0.0601(10) Uani 1 1 d . U . . .
C1 C 0.5487(4) 0.8875(4) 0.2796(3) 0.0554(12) Uani 1 1 d . U . . .
C2 C 0.6001(5) 1.0051(4) 0.3100(4) 0.0642(13) Uani 1 1 d . U . . .
H2A H 0.667796 1.005509 0.350979 0.077 Uiso 1 1 calc R U . . .
C3 C 0.5499(5) 1.1187(5) 0.2792(4) 0.0735(16) Uani 1 1 d . U . . .
H3 H 0.583854 1.199388 0.297991 0.088 Uiso 1 1 calc R U . . .
O1A O 0.7104(9) 0.7303(12) 0.4566(6) 0.0727(18) Uani 0.473(8) 1 d D U P A 1
C4A C 0.6931(13) 0.750(4) 0.3723(9) 0.0551(17) Uani 0.473(8) 1 d D U P A 1
C5A C 0.6250(12) 0.736(2) 0.5007(9) 0.093(4) Uani 0.473(8) 1 d D U P A 1
H5AA H 0.571250 0.799291 0.468856 0.111 Uiso 0.473(8) 1 calc R U P A 1
H5AB H 0.591430 0.649584 0.497358 0.111 Uiso 0.473(8) 1 calc R U P A 1
C6A C 0.660(2) 0.772(2) 0.5844(11) 0.113(6) Uani 0.473(8) 1 d D U P A 1
H6AA H 0.602437 0.774531 0.611370 0.136 Uiso 0.473(8) 1 calc R U P A 1
H6AB H 0.712766 0.708443 0.616253 0.136 Uiso 0.473(8) 1 calc R U P A 1
H6AC H 0.692601 0.858040 0.587772 0.136 Uiso 0.473(8) 1 calc R U P A 1
N2A N 0.7727(10) 0.7547(14) 0.3410(10) 0.058(2) Uani 0.473(8) 1 d D U P A 1
H2AA H 0.757576 0.761184 0.282869 0.069 Uiso 0.473(8) 1 calc R U P A 1
C7A C 0.8876(11) 0.7508(16) 0.3888(9) 0.074(3) Uani 0.473(8) 1 d D U P A 1
C8A C 0.913(2) 0.862(2) 0.4571(17) 0.108(7) Uani 0.473(8) 1 d D U P A 1
H8AA H 0.876927 0.847804 0.502586 0.162 Uiso 0.473(8) 1 calc R U P A 1
H8AB H 0.989001 0.864988 0.485148 0.162 Uiso 0.473(8) 1 calc R U P A 1
H8AC H 0.890629 0.945498 0.427126 0.162 Uiso 0.473(8) 1 calc R U P A 1
C9A C 0.9388(11) 0.765(2) 0.3187(10) 0.111(6) Uani 0.473(8) 1 d D U P A 1
H9AA H 1.014812 0.763345 0.344530 0.133 Uiso 0.473(8) 1 calc R U P A 1
H9AB H 0.917851 0.692978 0.276364 0.133 Uiso 0.473(8) 1 calc R U P A 1
H9AC H 0.918143 0.847950 0.287914 0.133 Uiso 0.473(8) 1 calc R U P A 1
C10A C 0.9107(14) 0.6200(16) 0.4367(13) 0.105(5) Uani 0.473(8) 1 d D U P A 1
H10A H 0.874484 0.615562 0.483056 0.157 Uiso 0.473(8) 1 calc R U P A 1
H10B H 0.886119 0.549195 0.394014 0.157 Uiso 0.473(8) 1 calc R U P A 1
H10C H 0.986183 0.611312 0.463592 0.157 Uiso 0.473(8) 1 calc R U P A 1
O1B O 0.6809(8) 0.7864(10) 0.4410(6) 0.0727(18) Uani 0.527(8) 1 d D U P A 2
C4B C 0.6743(12) 0.752(4) 0.3602(8) 0.0551(17) Uani 0.527(8) 1 d D U P A 2
C5B C 0.5863(10) 0.8064(16) 0.4698(7) 0.079(3) Uani 0.527(8) 1 d D U P A 2
H5BA H 0.553811 0.889977 0.444913 0.095 Uiso 0.527(8) 1 calc R U P A 2
H5BB H 0.535977 0.736010 0.444534 0.095 Uiso 0.527(8) 1 calc R U P A 2
C6B C 0.6013(13) 0.808(2) 0.5528(10) 0.117(6) Uani 0.527(8) 1 d D U P A 2
H6BA H 0.534513 0.822108 0.566276 0.141 Uiso 0.527(8) 1 calc R U P A 2
H6BB H 0.631598 0.725152 0.578147 0.141 Uiso 0.527(8) 1 calc R U P A 2
H6BC H 0.649465 0.879406 0.578527 0.141 Uiso 0.527(8) 1 calc R U P A 2
N2B N 0.7579(9) 0.7145(12) 0.3421(9) 0.058(2) Uani 0.527(8) 1 d D U P A 2
H2B H 0.752019 0.697327 0.285934 0.069 Uiso 0.527(8) 1 calc R U P A 2
C7B C 0.8648(10) 0.6959(14) 0.4057(8) 0.074(3) Uani 0.527(8) 1 d D U P A 2
C8B C 0.9032(18) 0.829(2) 0.4469(17) 0.104(6) Uani 0.527(8) 1 d D U P A 2
H8BA H 0.856097 0.860303 0.480515 0.157 Uiso 0.527(8) 1 calc R U P A 2
H8BB H 0.973996 0.819661 0.486853 0.157 Uiso 0.527(8) 1 calc R U P A 2
H8BC H 0.903940 0.890988 0.399776 0.157 Uiso 0.527(8) 1 calc R U P A 2
C9B C 0.9285(12) 0.6400(19) 0.3546(11) 0.118(5) Uani 0.527(8) 1 d D U P A 2
H9BA H 0.999483 0.625783 0.393046 0.141 Uiso 0.527(8) 1 calc R U P A 2
H9BB H 0.898393 0.556616 0.329456 0.141 Uiso 0.527(8) 1 calc R U P A 2
H9BC H 0.931008 0.699660 0.306434 0.141 Uiso 0.527(8) 1 calc R U P A 2
C10B C 0.8567(14) 0.5982(17) 0.4764(10) 0.116(5) Uani 0.527(8) 1 d D U P A 2
H10D H 0.813444 0.634877 0.511823 0.174 Uiso 0.527(8) 1 calc R U P A 2
H10E H 0.824595 0.517568 0.447879 0.174 Uiso 0.527(8) 1 calc R U P A 2
H10F H 0.926732 0.579212 0.515098 0.174 Uiso 0.527(8) 1 calc R U P A 2
C11A C 0.5185(12) 0.4687(7) 0.1751(8) 0.066(4) Uani 0.5 1 d DG U P . .
H11A H 0.541848 0.470601 0.123150 0.080 Uiso 0.5 1 calc R U P A .
C12A C 0.4129(9) 0.4754(7) 0.1777(5) 0.060(3) Uani 0.5 1 d DG U P A .
H12A H 0.353190 0.482524 0.127890 0.072 Uiso 0.5 1 calc R U P . .
C13A C 0.4123(7) 0.4695(7) 0.2680(8) 0.051(3) Uani 0.5 1 d DG U P A .
H13A H 0.352051 0.472042 0.289128 0.062 Uiso 0.5 1 calc R U P . .
C14A C 0.5175(10) 0.4592(7) 0.3211(5) 0.058(3) Uani 0.5 1 d DG U P A .
H14A H 0.540004 0.453641 0.384039 0.070 Uiso 0.5 1 calc R U P . .
C15A C 0.5832(5) 0.4587(7) 0.2637(11) 0.072(4) Uani 0.5 1 d DG U P A .
H15A H 0.657306 0.452750 0.281458 0.086 Uiso 0.5 1 calc R U P . .
S1A S 0.7209(7) 0.3465(8) 0.5776(6) 0.0789(12) Uani 0.520(7) 1 d D U P B 1
O2A O 0.6210(12) 0.396(2) 0.5358(11) 0.098(5) Uani 0.520(7) 1 d D U P B 1
O3A O 0.8033(9) 0.3681(11) 0.5352(7) 0.124(4) Uani 0.520(7) 1 d D U P B 1
O4A O 0.7504(10) 0.3701(9) 0.6692(5) 0.099(3) Uani 0.520(7) 1 d D U P B 1
C16A C 0.7076(11) 0.1713(14) 0.5726(9) 0.093(3) Uani 0.520(7) 1 d D U P B 1
F1A F 0.7914(13) 0.1152(12) 0.6167(14) 0.198(6) Uani 0.520(7) 1 d D U P B 1
F2A F 0.6394(8) 0.1245(9) 0.6091(6) 0.123(3) Uani 0.520(7) 1 d D U P B 1
F3A F 0.6706(16) 0.1453(19) 0.4872(11) 0.166(7) Uani 0.520(7) 1 d D U P B 1
S1B S 0.7164(8) 0.3227(9) 0.5905(6) 0.0789(12) Uani 0.480(7) 1 d D U P B 2
O2B O 0.6341(14) 0.366(2) 0.5195(12) 0.129(8) Uani 0.480(7) 1 d D U P B 2
O3B O 0.8049(9) 0.4078(11) 0.6297(7) 0.105(4) Uani 0.480(7) 1 d D U P B 2
O4B O 0.6848(7) 0.2489(10) 0.6552(5) 0.085(3) Uani 0.480(7) 1 d D U P B 2
C16B C 0.7719(13) 0.2020(17) 0.5331(10) 0.110(4) Uani 0.480(7) 1 d D U P B 2
F1B F 0.8488(11) 0.1455(14) 0.5876(8) 0.138(4) Uani 0.480(7) 1 d D U P B 2
F2B F 0.7167(15) 0.0980(18) 0.5076(13) 0.151(6) Uani 0.480(7) 1 d D U P B 2
F3B F 0.7954(10) 0.2611(13) 0.4669(7) 0.158(5) Uani 0.480(7) 1 d D U P B 2
C21 C 1.163(3) 0.650(6) 0.807(3) 0.084(3) Uani 0.182(9) 1 d D U P C 1
H21A H 1.214778 0.605071 0.782842 0.101 Uiso 0.182(9) 1 calc R U P C 1
H21B H 1.198409 0.718013 0.848017 0.101 Uiso 0.182(9) 1 calc R U P C 1
H21C H 1.131301 0.586677 0.838091 0.101 Uiso 0.182(9) 1 calc R U P C 1
C22 C 1.085(4) 0.706(6) 0.736(3) 0.131(4) Uani 0.182(9) 1 d D U P C 1
H22A H 1.121135 0.765227 0.704294 0.157 Uiso 0.182(9) 1 calc R U P C 1
H22B H 1.054564 0.634943 0.694448 0.157 Uiso 0.182(9) 1 calc R U P C 1
C23 C 1.000000 0.777(4) 0.750000 0.124(6) Uani 0.364(17) 2 d DS TU P C 1
H23A H 0.957073 0.713329 0.771489 0.148 Uiso 0.182(9) 1 calc R U P C 1
H23B H 1.030398 0.836437 0.800513 0.148 Uiso 0.182(9) 1 calc R U P C 1
C24 C 0.929(4) 0.853(6) 0.687(2) 0.103(8) Uani 0.182(9) 1 d D U P C 1
H24A H 0.894010 0.792766 0.638202 0.123 Uiso 0.182(9) 1 calc R U P C 1
H24B H 0.972106 0.912578 0.661285 0.123 Uiso 0.182(9) 1 calc R U P C 1
C25 C 0.850(4) 0.930(6) 0.704(3) 0.104(13) Uani 0.182(9) 1 d D U P C 1
H25A H 0.810225 0.974379 0.649815 0.125 Uiso 0.182(9) 1 calc R U P C 1
H25B H 0.802294 0.874849 0.726185 0.125 Uiso 0.182(9) 1 calc R U P C 1
H25C H 0.881125 0.995788 0.749485 0.125 Uiso 0.182(9) 1 calc R U P C 1
C31 C 1.1661(8) 0.7610(11) 0.6322(6) 0.044(2) Uani 0.449(6) 1 d D U P D 2
H31A H 1.198924 0.846067 0.630602 0.053 Uiso 0.449(6) 1 calc R U P D 2
H31B H 1.206369 0.693471 0.612179 0.053 Uiso 0.449(6) 1 calc R U P D 2
H31C H 1.094459 0.762392 0.593111 0.053 Uiso 0.449(6) 1 calc R U P D 2
C32 C 1.1642(17) 0.735(2) 0.7165(11) 0.115(5) Uani 0.449(6) 1 d D U P D 2
H32A H 1.130873 0.817644 0.725814 0.138 Uiso 0.449(6) 1 calc R U P D 2
H32B H 1.239500 0.750746 0.744323 0.138 Uiso 0.449(6) 1 calc R U P D 2
C33 C 1.1455(14) 0.667(2) 0.7912(12) 0.084(3) Uani 0.449(6) 1 d D U P D 2
H33A H 1.181569 0.582167 0.798047 0.101 Uiso 0.449(6) 1 calc R U P D 2
H33B H 1.176678 0.718799 0.845627 0.101 Uiso 0.449(6) 1 calc R U P D 2
C34 C 1.0372(18) 0.646(3) 0.7839(15) 0.115(4) Uani 0.449(6) 1 d D U P D 2
H34A H 1.010536 0.724681 0.807123 0.138 Uiso 0.449(6) 1 calc R U P D 2
H34B H 1.032706 0.572980 0.823819 0.138 Uiso 0.449(6) 1 calc R U P D 2
C35 C 0.966(2) 0.617(3) 0.6959(19) 0.115(4) Uani 0.449(6) 1 d D U P D 2
H35A H 0.894635 0.605148 0.701104 0.138 Uiso 0.449(6) 1 calc R U P D 2
H35B H 0.966223 0.690134 0.655538 0.138 Uiso 0.449(6) 1 calc R U P D 2
H35C H 0.988504 0.537672 0.672318 0.138 Uiso 0.449(6) 1 calc R U P D 2
C41 C 1.1608(10) 0.7174(14) 0.6671(9) 0.044(2) Uani 0.369(7) 1 d D U P E 3
H41A H 1.220491 0.674162 0.708339 0.053 Uiso 0.369(7) 1 calc R U P E 3
H41B H 1.117506 0.652376 0.627750 0.053 Uiso 0.369(7) 1 calc R U P E 3
H41C H 1.186230 0.781331 0.631588 0.053 Uiso 0.369(7) 1 calc R U P E 3
C42 C 1.1020(18) 0.780(3) 0.7144(17) 0.127(5) Uani 0.369(7) 1 d D U P E 3
H42A H 1.152858 0.837277 0.755681 0.152 Uiso 0.369(7) 1 calc R U P E 3
H42B H 1.085204 0.710331 0.751902 0.152 Uiso 0.369(7) 1 calc R U P E 3
C43 C 1.0108(16) 0.855(3) 0.6893(18) 0.131(4) Uani 0.369(7) 1 d D U P E 3
H43A H 1.033617 0.942316 0.713177 0.157 Uiso 0.369(7) 1 calc R U P E 3
H43B H 0.996263 0.862641 0.624076 0.157 Uiso 0.369(7) 1 calc R U P E 3
C44 C 0.9127(17) 0.840(2) 0.7024(16) 0.102(6) Uani 0.369(7) 1 d D U P E 3
H44A H 0.919339 0.764821 0.742865 0.122 Uiso 0.369(7) 1 calc R U P E 3
H44B H 0.866990 0.810845 0.644394 0.122 Uiso 0.369(7) 1 calc R U P E 3
C45 C 0.852(2) 0.932(2) 0.7335(13) 0.081(6) Uani 0.369(7) 1 d D U P E 3
H45A H 0.785974 0.892038 0.735333 0.097 Uiso 0.369(7) 1 calc R U P E 3
H45B H 0.890692 0.960869 0.793239 0.097 Uiso 0.369(7) 1 calc R U P E 3
H45C H 0.837656 1.007498 0.693475 0.097 Uiso 0.369(7) 1 calc R U P E 3

loop_
_atom_site_aniso_label
_atom_site_aniso_U_11
_atom_site_aniso_U_22
_atom_site_aniso_U_33
_atom_site_aniso_U_23
_atom_site_aniso_U_13
_atom_site_aniso_U_12
Co1 0.0867(9) 0.0252(5) 0.0949(10) 0.000 0.0435(7) 0.000
N1 0.071(3) 0.0350(19) 0.081(3) -0.0006(18) 0.032(2) 0.0037(17)
C1 0.086(3) 0.029(2) 0.065(3) 0.0010(18) 0.044(2) 0.0027(19)
C2 0.093(4) 0.039(2) 0.073(3) -0.010(2) 0.044(3) -0.008(2)
C3 0.112(5) 0.033(2) 0.088(4) -0.006(2) 0.047(3) -0.009(2)
O1A 0.087(5) 0.092(5) 0.041(3) 0.003(3) 0.021(3) 0.013(4)
C4A 0.074(4) 0.047(3) 0.048(3) 0.001(4) 0.023(3) 0.002(5)
C5A 0.088(8) 0.130(10) 0.064(7) 0.007(7) 0.028(6) 0.022(8)
C6A 0.160(17) 0.120(13) 0.082(10) -0.008(9) 0.070(11) -0.016(12)
N2A 0.068(4) 0.063(7) 0.042(2) 0.005(4) 0.015(2) 0.002(4)
C7A 0.068(5) 0.089(7) 0.060(5) 0.008(5) 0.007(4) 0.009(5)
C8A 0.105(14) 0.109(12) 0.081(11) -0.003(9) -0.022(9) -0.023(11)
C9A 0.062(8) 0.186(16) 0.083(9) 0.001(9) 0.018(7) -0.010(9)
C10A 0.087(10) 0.109(11) 0.109(12) 0.026(9) 0.013(9) 0.023(9)
O1B 0.087(5) 0.092(5) 0.041(3) 0.003(3) 0.021(3) 0.013(4)
C4B 0.074(4) 0.047(3) 0.048(3) 0.001(4) 0.023(3) 0.002(5)
C5B 0.085(7) 0.110(8) 0.053(5) 0.001(6) 0.038(5) 0.002(6)
C6B 0.083(9) 0.179(15) 0.090(9) -0.042(10) 0.025(7) 0.023(10)
N2B 0.068(4) 0.063(7) 0.042(2) 0.005(4) 0.015(2) 0.002(4)
C7B 0.068(5) 0.089(7) 0.060(5) 0.008(5) 0.007(4) 0.009(5)
C8B 0.069(10) 0.125(12) 0.107(13) -0.032(10) 0.004(9) 0.009(9)
C9B 0.083(8) 0.151(13) 0.107(10) -0.012(9) 0.006(7) 0.039(9)
C10B 0.102(11) 0.145(12) 0.088(9) 0.052(9) 0.004(8) 0.040(10)
C11A 0.084(9) 0.036(5) 0.089(8) 0.000(5) 0.039(7) -0.014(5)
C12A 0.102(8) 0.023(4) 0.056(5) 0.007(4) 0.025(6) 0.008(5)
C13A 0.080(7) 0.030(5) 0.041(5) -0.008(4) 0.012(5) -0.002(4)
C14A 0.067(8) 0.029(5) 0.071(6) 0.005(5) 0.009(5) 0.003(5)
C15A 0.089(8) 0.027(5) 0.103(11) -0.006(6) 0.032(7) 0.007(5)
S1A 0.0731(12) 0.107(3) 0.056(2) 0.0154(18) 0.0171(12) 0.0080(16)
O2A 0.083(7) 0.131(9) 0.080(8) 0.017(6) 0.024(6) 0.033(7)
O3A 0.129(8) 0.153(9) 0.120(8) -0.028(6) 0.083(6) -0.050(7)
O4A 0.169(9) 0.089(6) 0.044(4) -0.001(4) 0.036(5) -0.024(6)
C16A 0.090(7) 0.117(7) 0.077(6) -0.030(6) 0.031(6) -0.008(6)
F1A 0.155(10) 0.102(8) 0.305(16) -0.027(9) 0.010(11) 0.007(8)
F2A 0.151(8) 0.118(7) 0.127(7) -0.009(5) 0.084(6) -0.024(6)
F3A 0.193(15) 0.184(14) 0.116(9) -0.082(9) 0.033(8) -0.028(11)
S1B 0.0731(12) 0.107(3) 0.056(2) 0.0154(18) 0.0171(12) 0.0080(16)
O2B 0.092(10) 0.190(17) 0.084(10) 0.069(11) -0.011(8) 0.007(9)
O3B 0.104(7) 0.108(7) 0.088(7) 0.003(6) -0.002(6) -0.013(6)
O4B 0.073(5) 0.137(9) 0.043(4) 0.009(4) 0.013(4) 0.003(5)
C16B 0.108(8) 0.146(9) 0.089(7) -0.031(7) 0.047(6) -0.008(7)
F1B 0.138(9) 0.138(10) 0.148(8) -0.022(7) 0.059(7) 0.050(8)
F2B 0.198(14) 0.156(11) 0.117(10) -0.072(9) 0.074(9) -0.036(10)
F3B 0.186(10) 0.217(11) 0.104(6) -0.007(7) 0.096(7) 0.015(8)
C21 0.099(7) 0.081(8) 0.067(7) 0.020(6) 0.013(6) 0.022(6)
C22 0.131(7) 0.128(8) 0.123(8) 0.009(7) 0.020(7) 0.017(7)
C23 0.124(10) 0.124(10) 0.118(10) 0.000 0.026(9) 0.000
C24 0.115(13) 0.104(12) 0.091(13) 0.009(11) 0.031(11) -0.021(11)
C25 0.12(2) 0.08(2) 0.10(3) 0.00(2) 0.000(19) -0.013(15)
C31 0.041(3) 0.052(6) 0.035(6) 0.009(4) 0.001(4) 0.004(4)
C32 0.109(10) 0.123(10) 0.115(9) 0.012(9) 0.036(9) 0.034(8)
C33 0.099(7) 0.081(8) 0.067(7) 0.020(6) 0.013(6) 0.022(6)
C34 0.120(7) 0.129(9) 0.091(9) -0.030(7) 0.020(6) 0.006(8)
C35 0.120(7) 0.129(9) 0.091(9) -0.030(7) 0.020(6) 0.006(8)
C41 0.041(3) 0.052(6) 0.035(6) 0.009(4) 0.001(4) 0.004(4)
C42 0.125(9) 0.127(10) 0.119(9) 0.009(9) 0.020(9) 0.021(9)
C43 0.131(7) 0.128(8) 0.123(8) 0.009(7) 0.020(7) 0.017(7)
C44 0.133(11) 0.091(10) 0.076(9) 0.020(8) 0.022(9) -0.014(9)
C45 0.137(14) 0.068(10) 0.051(10) 0.021(8) 0.049(10) -0.005(9)

loop_
_atom_type_symbol
_atom_type_description
_atom_type_scat_dispersion_real
_atom_type_scat_dispersion_imag
_atom_type_scat_source
C C 0.0181 0.0091 'International Tables Vol C Tables 4.2.6.8 and 6.1.1.4'
H H 0.0000 0.0000 'International Tables Vol C Tables 4.2.6.8 and 6.1.1.4'
N N 0.0311 0.0180 'International Tables Vol C Tables 4.2.6.8 and 6.1.1.4'
O O 0.0492 0.0322 'International Tables Vol C Tables 4.2.6.8 and 6.1.1.4'
F F 0.0727 0.0534 'International Tables Vol C Tables 4.2.6.8 and 6.1.1.4'
S S 0.3331 0.5567 'International Tables Vol C Tables 4.2.6.8 and 6.1.1.4'
Co Co -2.3653 3.6143 'International Tables Vol C Tables 4.2.6.8 and 6.1.1.4'

loop_
_geom_angle_atom_site_label_1
_geom_angle_atom_site_label_2
_geom_angle_atom_site_label_3
_geom_angle
_geom_angle_site_symmetry_1
_geom_angle_site_symmetry_3
_geom_angle_publ_flag
N1 Co1 N1 83.0(3) . 2_655 ?
N1 Co1 C14A 148.1(4) . 2_655 ?
N1 Co1 C14A 114.9(3) 2_655 2_655 ?
N1 Co1 C14A 114.9(3) . . ?
N1 Co1 C14A 148.1(4) 2_655 . ?
C14A Co1 C14A 63.9(4) 2_655 . ?
N1 Co1 C15A 159.6(3) . 2_655 ?
N1 Co1 C15A 109.7(2) 2_655 2_655 ?
C14A Co1 C15A 40.95(13) 2_655 2_655 ?
C14A Co1 C15A 46.5(5) . 2_655 ?
N1 Co1 C15A 109.7(3) . . ?
N1 Co1 C15A 159.6(5) 2_655 . ?
C14A Co1 C15A 46.5(7) 2_655 . ?
C14A Co1 C15A 40.95(9) . . ?
C15A Co1 C15A 63.4(3) 2_655 . ?
N1 Co1 C13A 146.0(3) . . ?
N1 Co1 C13A 110.2(3) 2_655 . ?
C14A Co1 C13A 55.1(4) 2_655 . ?
C14A Co1 C13A 40.64(10) . . ?
C15A Co1 C13A 14.9(5) 2_655 . ?
C15A Co1 C13A 68.36(12) . . ?
N1 Co1 C13A 110.2(3) . 2_655 ?
N1 Co1 C13A 146.0(5) 2_655 2_655 ?
C14A Co1 C13A 40.64(16) 2_655 2_655 ?
C14A Co1 C13A 55.1(7) . 2_655 ?
C15A Co1 C13A 68.36(14) 2_655 2_655 ?
C15A Co1 C13A 14.9(9) . 2_655 ?
C13A Co1 C13A 76.6(3) . 2_655 ?
N1 Co1 C11A 133.9(4) . . ?
N1 Co1 C11A 119.2(5) 2_655 . ?
C14A Co1 C11A 14.3(7) 2_655 . ?
C14A Co1 C11A 68.36(12) . . ?
C15A Co1 C11A 54.4(5) 2_655 . ?
C15A Co1 C11A 40.62(10) . . ?
C13A Co1 C11A 67.81(12) . . ?
C13A Co1 C11A 30.7(10) 2_655 . ?
N1 Co1 C11A 119.2(5) . 2_655 ?
N1 Co1 C11A 133.9(4) 2_655 2_655 ?
C14A Co1 C11A 68.4(3) 2_655 2_655 ?
C14A Co1 C11A 14.3(4) . 2_655 ?
C15A Co1 C11A 40.6(6) 2_655 2_655 ?
C15A Co1 C11A 54.4(4) . 2_655 ?
C13A Co1 C11A 30.7(4) . 2_655 ?
C13A Co1 C11A 67.8(4) 2_655 2_655 ?
C11A Co1 C11A 75.9(5) . 2_655 ?
N1 Co1 C12A 173.0(4) . . ?
N1 Co1 C12A 97.4(3) 2_655 . ?
C14A Co1 C12A 26.3(7) 2_655 . ?
C14A Co1 C12A 68.02(12) . . ?
C15A Co1 C12A 25.9(5) 2_655 . ?
C15A Co1 C12A 68.01(12) . . ?
C13A Co1 C12A 40.15(9) . . ?
C13A Co1 C12A 65.7(7) 2_655 . ?
C11A Co1 C12A 40.14(9) . . ?
C11A Co1 C12A 65.4(4) 2_655 . ?
N1 Co1 C12A 97.4(2) . 2_655 ?
N1 Co1 C12A 173.0(5) 2_655 2_655 ?
C14A Co1 C12A 68.02(18) 2_655 2_655 ?
C14A Co1 C12A 26.3(8) . 2_655 ?
C15A Co1 C12A 68.01(18) 2_655 2_655 ?
C15A Co1 C12A 25.9(9) . 2_655 ?
C13A Co1 C12A 65.7(6) . 2_655 ?
C13A Co1 C12A 40.15(16) 2_655 2_655 ?
C11A Co1 C12A 65.4(8) . 2_655 ?
C11A Co1 C12A 40.1(8) 2_655 2_655 ?
C12A Co1 C12A 83.0(3) . 2_655 ?
C4B N1 C1 118.3(19) . . ?
C1 N1 C4A 118.3(18) . . ?
C4B N1 Co1 126.5(19) . . ?
C1 N1 Co1 115.2(4) . . ?
C4A N1 Co1 126.5(18) . . ?
C1 C1 N1 113.3(3) 2_655 . ?
C1 C1 C2 120.7(3) 2_655 . ?
N1 C1 C2 126.0(5) . . ?
C3 C2 C1 118.0(6) . . ?
C2 C3 C3 121.2(3) . 2_655 ?
C4A O1A C5A 121.9(11) . . ?
N2A C4A O1A 117.8(14) . . ?
N2A C4A N1 115.6(12) . . ?
O1A C4A N1 126.5(13) . . ?
C6A C5A O1A 111.5(15) . . ?
C4A N2A C7A 129.7(13) . . ?
C9A C7A N2A 104.2(10) . . ?
C9A C7A C10A 112.8(14) . . ?
N2A C7A C10A 107.8(12) . . ?
C9A C7A C8A 113.1(16) . . ?
N2A C7A C8A 109.0(14) . . ?
C10A C7A C8A 109.7(13) . . ?
C4B O1B C5B 120.7(10) . . ?
N1 C4B N2B 124.4(12) . . ?
N1 C4B O1B 117.3(12) . . ?
N2B C4B O1B 118.2(13) . . ?
C6B C5B O1B 114.7(12) . . ?
C4B N2B C7B 127.5(12) . . ?
C9B C7B N2B 106.0(10) . . ?
C9B C7B C10B 108.5(13) . . ?
N2B C7B C10B 108.7(11) . . ?
C9B C7B C8B 114.2(15) . . ?
N2B C7B C8B 108.0(12) . . ?
C10B C7B C8B 111.1(13) . . ?
C15A C11A C12A 108.0 . . ?
C15A C11A Co1 68.56(19) . . ?
C12A C11A Co1 70.6(2) . . ?
C11A C12A C13A 108.0 . . ?
C11A C12A Co1 69.3(2) . . ?
C13A C12A Co1 69.2(2) . . ?
C14A C13A C12A 108.0 . . ?
C14A C13A Co1 68.57(19) . . ?
C12A C13A Co1 70.6(2) . . ?
C13A C14A C15A 108.0 . . ?
C13A C14A Co1 70.80(19) . . ?
C15A C14A Co1 69.5(2) . . ?
C11A C15A C14A 108.0 . . ?
C11A C15A Co1 70.8(2) . . ?
C14A C15A Co1 69.5(2) . . ?
O4A S1A O2A 112.0(10) . . ?
O4A S1A O3A 114.4(9) . . ?
O2A S1A O3A 118.0(11) . . ?
O4A S1A C16A 102.3(7) . . ?
O2A S1A C16A 105.7(10) . . ?
O3A S1A C16A 102.1(8) . . ?
F1A C16A F2A 102.0(15) . . ?
F1A C16A F3A 118.8(16) . . ?
F2A C16A F3A 105.4(14) . . ?
F1A C16A S1A 111.4(10) . . ?
F2A C16A S1A 114.9(10) . . ?
F3A C16A S1A 104.5(13) . . ?
O2B S1B O4B 114.7(11) . . ?
O2B S1B O3B 120.3(12) . . ?
O4B S1B O3B 112.6(9) . . ?
O2B S1B C16B 99.2(11) . . ?
O4B S1B C16B 103.6(8) . . ?
O3B S1B C16B 103.0(9) . . ?
F1B C16B F2B 96.5(16) . . ?
F1B C16B F3B 114.6(15) . . ?
F2B C16B F3B 112.1(15) . . ?
F1B C16B S1B 109.9(10) . . ?
F2B C16B S1B 116.3(13) . . ?
F3B C16B S1B 107.4(12) . . ?
C16B F3B C31 145.2(12) . 3_766 ?
C23 C22 C21 123(2) . . ?
C24 C23 C22 126(2) . . ?
C23 C24 C25 124(2) . . ?
C31 C32 C33 161(2) . . ?
C34 C33 C32 114.0(15) . . ?
C33 C34 C35 118.6(15) . . ?
C41 C42 C43 133(2) . . ?
C44 C43 C42 133(2) . . ?
C43 C44 C45 129(2) . . ?

loop_
_geom_bond_atom_site_label_1
_geom_bond_atom_site_label_2
_geom_bond_distance
_geom_bond_site_symmetry_2
_geom_bond_publ_flag
Co1 N1 1.863(4) . ?
Co1 N1 1.863(4) 2_655 ?
Co1 C14A 2.030(8) 2_655 ?
Co1 C14A 2.030(5) . ?
Co1 C15A 2.030(8) 2_655 ?
Co1 C15A 2.030(5) . ?
Co1 C13A 2.059(5) . ?
Co1 C13A 2.059(9) 2_655 ?
Co1 C11A 2.060(5) . ?
Co1 C11A 2.060(5) 2_655 ?
Co1 C12A 2.078(5) . ?
Co1 C12A 2.078(9) 2_655 ?
N1 C4B 1.247(15) . ?
N1 C1 1.392(6) . ?
N1 C4A 1.517(16) . ?
C1 C1 1.367(11) 2_655 ?
C1 C2 1.404(7) . ?
C2 C3 1.364(8) . ?
C3 C3 1.386(13) 2_655 ?
O1A C4A 1.294(15) . ?
O1A C5A 1.488(13) . ?
C4A N2A 1.286(14) . ?
C5A C6A 1.316(17) . ?
N2A C7A 1.506(13) . ?
C7A C9A 1.454(16) . ?
C7A C10A 1.527(18) . ?
C7A C8A 1.540(18) . ?
O1B C4B 1.295(14) . ?
O1B C5B 1.466(12) . ?
C4B N2B 1.284(14) . ?
C5B C6B 1.262(16) . ?
N2B C7B 1.505(12) . ?
C7B C9B 1.439(16) . ?
C7B C10B 1.522(17) . ?
C7B C8B 1.534(18) . ?
C11A C15A 1.4200 . ?
C11A C12A 1.4200 . ?
C12A C13A 1.4200 . ?
C13A C14A 1.4200 . ?
C14A C15A 1.4200 . ?
S1A O4A 1.401(10) . ?
S1A O2A 1.402(10) . ?
S1A O3A 1.451(11) . ?
S1A C16A 1.805(14) . ?
C16A F1A 1.275(15) . ?
C16A F2A 1.294(15) . ?
C16A F3A 1.318(17) . ?
S1B O2B 1.400(10) . ?
S1B O4B 1.421(10) . ?
S1B O3B 1.458(12) . ?
S1B C16B 1.808(15) . ?
C16B F1B 1.275(16) . ?
C16B F2B 1.294(18) . ?
C16B F3B 1.314(16) . ?
F3B C31 1.784(13) 3_766 ?
C21 C22 1.419(16) . ?
C22 C23 1.412(15) . ?
C23 C24 1.399(15) . ?
C24 C25 1.415(16) . ?
C31 C32 1.356(12) . ?
C32 C33 1.441(13) . ?
C33 C34 1.430(14) . ?
C34 C35 1.473(13) . ?
C41 C42 1.378(14) . ?
C42 C43 1.396(14) . ?
C43 C44 1.387(15) . ?
C44 C45 1.413(15) . ?

loop_
_geom_hbond_atom_site_label_D
_geom_hbond_atom_site_label_H
_geom_hbond_atom_site_label_A
_geom_hbond_distance_DH
_geom_hbond_distance_HA
_geom_hbond_distance_DA
_geom_hbond_angle_DHA
_geom_hbond_site_symmetry_A
_geom_hbond_publ_flag
C2 H2A F3A^a 0.95 2.57 3.038(14) 110.9 1_565 yes
C2 H2A F2B^b 0.95 2.54 3.200(17) 126.4 1_565 yes
N2A^a H2AA^a O4A^a 0.88 2.22 2.924(17) 137.3 4_565 yes
C8A^a H8AA^a O1A^a 0.98 2.45 3.02(3) 116.9 . yes
C9A^a H9AB^a O4A^a 0.98 2.47 3.229(19) 133.6 4_565 yes
C10A^a H10A^a O1A^a 0.98 2.41 2.99(2) 117.3 . yes
N2B^b H2B^b S1B^b 0.88 2.98 3.849(16) 171.5 4_565 yes
N2B^b H2B^b O4B^b 0.88 2.07 2.845(15) 146.2 4_565 yes
C8B^b H8BA^b O1B^b 0.98 2.36 2.97(3) 119.0 . yes
C10B^b H10D^b O1B^b 0.98 2.38 2.965(18) 117.5 . yes

loop_
_geom_torsion_atom_site_label_1
_geom_torsion_atom_site_label_2
_geom_torsion_atom_site_label_3
_geom_torsion_atom_site_label_4
_geom_torsion
_geom_torsion_site_symmetry_1
_geom_torsion_site_symmetry_2
_geom_torsion_site_symmetry_3
_geom_torsion_site_symmetry_4
_geom_torsion_publ_flag
N1 Co1 N1 C4B 179.0(8) 2_655 . . . ?
C14A Co1 N1 C4B -53.6(9) 2_655 . . . ?
C14A Co1 N1 C4B 26.6(9) . . . . ?
C15A Co1 N1 C4B 48.9(10) 2_655 . . . ?
C15A Co1 N1 C4B -17.5(9) . . . . ?
C13A Co1 N1 C4B 62.8(10) . . . . ?
C13A Co1 N1 C4B -33.3(9) 2_655 . . . ?
C11A Co1 N1 C4B -56.7(10) . . . . ?
C11A Co1 N1 C4B 41.9(9) 2_655 . . . ?
C12A Co1 N1 C4B 6.0(9) 2_655 . . . ?
N1 Co1 N1 C1 -0.6(2) 2_655 . . . ?
C14A Co1 N1 C1 126.8(4) 2_655 . . . ?
C14A Co1 N1 C1 -153.0(5) . . . . ?
C15A Co1 N1 C1 -130.6(6) 2_655 . . . ?
C15A Co1 N1 C1 163.0(6) . . . . ?
C13A Co1 N1 C1 -116.8(6) . . . . ?
C13A Co1 N1 C1 147.2(6) 2_655 . . . ?
C11A Co1 N1 C1 123.8(6) . . . . ?
C11A Co1 N1 C1 -137.6(4) 2_655 . . . ?
C12A Co1 N1 C1 -173.5(6) 2_655 . . . ?
N1 Co1 N1 C4A 179.0(8) 2_655 . . . ?
C14A Co1 N1 C4A -53.7(9) 2_655 . . . ?
C14A Co1 N1 C4A 26.6(8) . . . . ?
C15A Co1 N1 C4A 48.9(10) 2_655 . . . ?
C15A Co1 N1 C4A -17.5(9) . . . . ?
C13A Co1 N1 C4A 62.7(9) . . . . ?
C13A Co1 N1 C4A -33.3(9) 2_655 . . . ?
C11A Co1 N1 C4A -56.7(9) . . . . ?
C11A Co1 N1 C4A 41.9(8) 2_655 . . . ?
C12A Co1 N1 C4A 6.0(9) 2_655 . . . ?
C4B N1 C1 C1 -178.0(8) . . . 2_655 ?
C4A N1 C1 C1 -178.0(7) . . . 2_655 ?
Co1 N1 C1 C1 1.6(7) . . . 2_655 ?
C4B N1 C1 C2 1.4(10) . . . . ?
C4A N1 C1 C2 1.5(9) . . . . ?
Co1 N1 C1 C2 -179.0(4) . . . . ?
C1 C1 C2 C3 0.2(9) 2_655 . . . ?
N1 C1 C2 C3 -179.2(5) . . . . ?
C1 C2 C3 C3 1.3(10) . . . 2_655 ?
C5A O1A C4A N2A 174(2) . . . . ?
C5A O1A C4A N1 -9(5) . . . . ?
C1 N1 C4A N2A -85(3) . . . . ?
Co1 N1 C4A N2A 95(3) . . . . ?
C1 N1 C4A O1A 98(4) . . . . ?
Co1 N1 C4A O1A -82(4) . . . . ?
C4A O1A C5A C6A -152(3) . . . . ?
O1A C4A N2A C7A -5(5) . . . . ?
N1 C4A N2A C7A 177.2(17) . . . . ?
C4A N2A C7A C9A -178(3) . . . . ?
C4A N2A C7A C10A 62(3) . . . . ?
C4A N2A C7A C8A -57(3) . . . . ?
C1 N1 C4B N2B -108(3) . . . . ?
Co1 N1 C4B N2B 73(4) . . . . ?
C1 N1 C4B O1B 70(3) . . . . ?
Co1 N1 C4B O1B -110(3) . . . . ?
C5B O1B C4B N1 14(4) . . . . ?
C5B O1B C4B N2B -168(2) . . . . ?
C4B O1B C5B C6B 164(3) . . . . ?
N1 C4B N2B C7B -178(2) . . . . ?
O1B C4B N2B C7B 4(5) . . . . ?
C4B N2B C7B C9B 174(3) . . . . ?
C4B N2B C7B C10B 58(3) . . . . ?
C4B N2B C7B C8B -63(3) . . . . ?
C15A C11A C12A C13A 0.0 . . . . ?
Co1 C11A C12A C13A -58.54(19) . . . . ?
C15A C11A C12A Co1 58.54(19) . . . . ?
C11A C12A C13A C14A 0.0 . . . . ?
Co1 C12A C13A C14A -58.57(19) . . . . ?
C11A C12A C13A Co1 58.57(19) . . . . ?
C12A C13A C14A C15A 0.0 . . . . ?
Co1 C13A C14A C15A -59.9(2) . . . . ?
C12A C13A C14A Co1 59.9(2) . . . . ?
C12A C11A C15A C14A 0.0 . . . . ?
Co1 C11A C15A C14A 59.8(2) . . . . ?
C12A C11A C15A Co1 -59.8(2) . . . . ?
C13A C14A C15A C11A 0.0 . . . . ?
Co1 C14A C15A C11A -60.64(19) . . . . ?
C13A C14A C15A Co1 60.64(19) . . . . ?
O4A S1A C16A F1A -55.9(16) . . . . ?
O2A S1A C16A F1A -173.3(16) . . . . ?
O3A S1A C16A F1A 62.7(15) . . . . ?
O4A S1A C16A F2A 59.5(13) . . . . ?
O2A S1A C16A F2A -57.9(14) . . . . ?
O3A S1A C16A F2A 178.1(11) . . . . ?
O4A S1A C16A F3A 174.5(13) . . . . ?
O2A S1A C16A F3A 57.1(15) . . . . ?
O3A S1A C16A F3A -66.9(14) . . . . ?
O2B S1B C16B F1B -178.2(16) . . . . ?
O4B S1B C16B F1B -59.8(15) . . . . ?
O3B S1B C16B F1B 57.6(15) . . . . ?
O2B S1B C16B F2B -69.9(18) . . . . ?
O4B S1B C16B F2B 48.4(16) . . . . ?
O3B S1B C16B F2B 165.8(14) . . . . ?
O2B S1B C16B F3B 56.6(15) . . . . ?
O4B S1B C16B F3B 174.9(11) . . . . ?
O3B S1B C16B F3B -67.7(13) . . . . ?
F1B C16B F3B C31 69(3) . . . 3_766 ?
F2B C16B F3B C31 -40(3) . . . 3_766 ?
S1B C16B F3B C31 -168.7(16) . . . 3_766 ?
C21 C22 C23 C24 169(6) . . . . ?
C22 C23 C24 C25 -175(6) . . . . ?
C31 C32 C33 C34 -63(6) . . . . ?
C32 C33 C34 C35 36(4) . . . . ?
C41 C42 C43 C44 120(4) . . . . ?
C42 C43 C44 C45 131(3) . . . . ?
